data_4123372
loop_
_publ_author_name
'Panda, Manas K.'
'Run\<cevski, Tom\<ce'
'Husain, Ahmad'
'Dinnebier, Robert E.'
'Naumov, Pan\<ce'

_publ_section_title
;
 Perpetually self-propelling chiral single crystals.
;
_journal_issue 5
_journal_name_full 'Journal of the American Chemical Society'
_journal_page_first 1895
_journal_page_last 1902
_journal_paper_doi 10.1021/ja5111927
_journal_volume 137
_journal_year 2015
_chemical_absolute_configuration L
_chemical_formula_moiety 'C5 H7 N O3'
_chemical_formula_sum 'C5 H7 N O3'
_chemical_formula_weight 129.12
_chemical_name_common 'L-pyroglutamic acid'
_chemical_name_systematic
;
 ?
;
_space_group_crystal_system orthorhombic
_space_group_IT_number 19
_space_group_name_Hall 'P 2ac 2ab'
_space_group_name_H-M_alt 'P 21 21 21'
_symmetry_space_group_name_Hall 'P 2ac 2ab'
_symmetry_space_group_name_H-M 'P 21 21 21'
_atom_sites_solution_hydrogens geom
_audit_creation_method SHELXL-2013
_cell_angle_alpha 90
_cell_angle_beta 90
_cell_angle_gamma 90
_cell_formula_units_Z 12
_cell_length_a 8.1865(3)
_cell_length_b 14.3317(5)
_cell_length_c 14.6585(5)
_cell_measurement_reflns_used 6021
_cell_measurement_temperature 130(2)
_cell_measurement_theta_max 28.62
_cell_measurement_theta_min 2.84
_cell_volume 1719.83(10)
_computing_cell_refinement 'Bruker SAINT'
_computing_data_collection 'Bruker APEX2'
_computing_data_reduction 'Bruker SAINT'
_computing_structure_refinement 'SHELXL-2013 (Sheldrick, 2013)'
_computing_structure_solution 'SHELXS-97 (Sheldrick, 2008)'
_diffrn_ambient_temperature 130(2)
_diffrn_measured_fraction_theta_full 0.999
_diffrn_measured_fraction_theta_max 0.995
_diffrn_measurement_device_type 'Bruker APEX-II CCD'
_diffrn_measurement_method '\f and \w scans'
_diffrn_radiation_source 'sealed tube'
_diffrn_radiation_type MoK\a
_diffrn_radiation_wavelength 0.71073
_diffrn_reflns_av_R_equivalents 0.0205
_diffrn_reflns_av_unetI/netI 0.0269
_diffrn_reflns_Laue_measured_fraction_full 0.999
_diffrn_reflns_Laue_measured_fraction_max 0.995
_diffrn_reflns_limit_h_max 8
_diffrn_reflns_limit_h_min -11
_diffrn_reflns_limit_k_max 19
_diffrn_reflns_limit_k_min -19
_diffrn_reflns_limit_l_max 20
_diffrn_reflns_limit_l_min -19
_diffrn_reflns_number 13241
_diffrn_reflns_point_group_measured_fraction_full 0.999
_diffrn_reflns_point_group_measured_fraction_max 0.994
_diffrn_reflns_theta_full 25.242
_diffrn_reflns_theta_max 29.045
_diffrn_reflns_theta_min 1.987
_exptl_absorpt_coefficient_mu 0.125
_exptl_absorpt_correction_type multi-scan
_exptl_absorpt_process_details sadabs
_exptl_crystal_colour colourless
_exptl_crystal_density_diffrn 1.496
_exptl_crystal_description rod
_exptl_crystal_F_000 816
_exptl_crystal_size_max 0.203
_exptl_crystal_size_mid 0.093
_exptl_crystal_size_min 0.061
_exptl_transmission_factor_max 0.7458
_exptl_transmission_factor_min 0.6917
_refine_diff_density_max 0.213
_refine_diff_density_min -0.168
_refine_diff_density_rms 0.042
_refine_ls_abs_structure_details
;
 Flack x determined using 1605 quotients [(I+)-(I-)]/[(I+)+(I-)]
 (Parsons and Flack (2004), Acta Cryst. A60, s61).
;
_refine_ls_extinction_method none
_refine_ls_goodness_of_fit_ref 1.039
_refine_ls_hydrogen_treatment constr
_refine_ls_matrix_type full
_refine_ls_number_parameters 244
_refine_ls_number_reflns 4549
_refine_ls_number_restraints 0
_refine_ls_restrained_S_all 1.039
_refine_ls_R_factor_all 0.0415
_refine_ls_R_factor_gt 0.0326
_refine_ls_shift/su_max 0.001
_refine_ls_shift/su_mean 0.000
_refine_ls_structure_factor_coef Fsqd
_refine_ls_weighting_details 'w=1/[\s^2^(Fo^2^)+(0.0447P)^2^+0.1556P] where P=(Fo^2^+2Fc^2^)/3'
_refine_ls_weighting_scheme calc
_refine_ls_wR_factor_gt 0.0773
_refine_ls_wR_factor_ref 0.0803
_reflns_Friedel_coverage 0.757
_reflns_Friedel_fraction_full 1.000
_reflns_Friedel_fraction_max 0.992
_reflns_number_gt 3990
_reflns_number_total 4549
_reflns_threshold_expression 'I > 2\s(I)'
_cod_data_source_file ja5111927_si_018.cif
_cod_data_source_block LPGA130K
_cod_depositor_comments 'Adding full bibliography for 4123369--4123385.cif.'
_cod_database_code 4123372
_shelx_space_group_comment
;
The symmetry employed for this shelxl refinement is uniquely defined
by the following loop, which should always be used as a source of
symmetry information in preference to the above space-group names.
They are only intended as comments.
;
_shelx_estimated_absorpt_t_min 0.975
_shelx_estimated_absorpt_t_max 0.992
_shelxl_version_number 2013-4

loop_
_space_group_symop_operation_xyz
'x, y, z'
'-x+1/2, -y, z+1/2'
'x+1/2, -y+1/2, -z'
'-x, y+1/2, -z+1/2'

loop_
_atom_site_label
_atom_site_type_symbol
_atom_site_fract_x
_atom_site_fract_y
_atom_site_fract_z
_atom_site_U_iso_or_equiv
_atom_site_adp_type
_atom_site_occupancy
_atom_site_site_symmetry_order
_atom_site_calc_flag
_atom_site_refinement_flags_posn
_atom_site_refinement_flags_adp
C1A C 0.3255(2) 0.64635(13) 0.23306(12) 0.0184(4) Uani 1 1 d . .
C1B C 0.2760(2) 0.26540(13) 0.23745(12) 0.0185(4) Uani 1 1 d . .
C1C C 0.2444(2) 0.93840(12) 0.18716(12) 0.0183(3) Uani 1 1 d . .
C2A C 0.3557(2) 0.62604(13) 0.33285(12) 0.0190(4) Uani 1 1 d . .
H2A H 0.4485 0.5811 0.3394 0.023 Uiso 1 1 calc R U
C2B C 0.2788(2) 0.24826(12) 0.33909(12) 0.0173(3) Uani 1 1 d . .
H2B H 0.3480 0.1923 0.3522 0.021 Uiso 1 1 calc R U
C2C C 0.2307(2) 0.91739(13) 0.28809(12) 0.0189(4) Uani 1 1 d . .
H2C H 0.2345 0.8482 0.2969 0.023 Uiso 1 1 calc R U
C3A C 0.2029(2) 0.58749(14) 0.38168(12) 0.0213(4) Uani 1 1 d . .
H3A1 H 0.1016 0.6097 0.3519 0.026 Uiso 1 1 calc R U
H3A2 H 0.2031 0.5184 0.3821 0.026 Uiso 1 1 calc R U
C3B C 0.1097(2) 0.23470(14) 0.38283(13) 0.0209(4) Uani 1 1 d . .
H3B1 H 0.0247 0.2700 0.3493 0.025 Uiso 1 1 calc R U
H3B2 H 0.0789 0.1679 0.3844 0.025 Uiso 1 1 calc R U
C3C C 0.0790(2) 0.95599(15) 0.33707(13) 0.0250(4) Uani 1 1 d . .
H3C1 H 0.0420 1.0152 0.3092 0.030 Uiso 1 1 calc R U
H3C2 H -0.0120 0.9105 0.3359 0.030 Uiso 1 1 calc R U
C4A C 0.2177(2) 0.62641(13) 0.47854(13) 0.0216(4) Uani 1 1 d . .
H4A1 H 0.1089 0.6414 0.5040 0.026 Uiso 1 1 calc R U
H4A2 H 0.2730 0.5813 0.5193 0.026 Uiso 1 1 calc R U
C4B C 0.1332(2) 0.27341(13) 0.47913(13) 0.0208(4) Uani 1 1 d . .
H4B1 H 0.0325 0.3044 0.5011 0.025 Uiso 1 1 calc R U
H4B2 H 0.1635 0.2232 0.5223 0.025 Uiso 1 1 calc R U
C4C C 0.1412(2) 0.97152(15) 0.43456(13) 0.0213(4) Uani 1 1 d . .
H4C1 H 0.0858 1.0253 0.4635 0.026 Uiso 1 1 calc R U
H4C2 H 0.1241 0.9153 0.4726 0.026 Uiso 1 1 calc R U
C5A C 0.3186(2) 0.71311(12) 0.46697(12) 0.0196(4) Uani 1 1 d . .
C5B C 0.2706(2) 0.34284(12) 0.46865(12) 0.0166(3) Uani 1 1 d . .
C5C C 0.3210(2) 0.99081(13) 0.42117(13) 0.0193(4) Uani 1 1 d . .
N1A N 0.38972(19) 0.71049(11) 0.38460(10) 0.0205(3) Uani 1 1 d . .
H1A H 0.4516 0.7559 0.3637 0.025 Uiso 1 1 calc R U
N1B N 0.34354(18) 0.32796(10) 0.38824(10) 0.0178(3) Uani 1 1 d . .
H1B H 0.4231 0.3632 0.3672 0.021 Uiso 1 1 calc R U
N1C N 0.36387(18) 0.95938(12) 0.33878(10) 0.0215(3) Uani 1 1 d . .
H1C H 0.4639 0.9638 0.3172 0.026 Uiso 1 1 calc R U
O1A O 0.29935(17) 0.56921(9) 0.18664(9) 0.0243(3) Uani 1 1 d . .
H1A1 H 0.2830 0.5824 0.1316 0.029 Uiso 1 1 calc R U
O1B O 0.19883(19) 0.19880(10) 0.19381(10) 0.0322(4) Uani 1 1 d . .
H1B1 H 0.1993 0.2103 0.1376 0.039 Uiso 1 1 calc R U
O1C O 0.10323(16) 0.93514(10) 0.14568(9) 0.0253(3) Uani 1 1 d . .
H1C1 H 0.1161 0.9472 0.0901 0.030 Uiso 1 1 calc R U
O2A O 0.3274(2) 0.72381(9) 0.20055(9) 0.0298(3) Uani 1 1 d . .
O2B O 0.34265(16) 0.33089(9) 0.20088(9) 0.0231(3) Uani 1 1 d . .
O2C O 0.37428(15) 0.95353(10) 0.14997(9) 0.0223(3) Uani 1 1 d . .
O3A O 0.33864(19) 0.77796(9) 0.52173(9) 0.0278(3) Uani 1 1 d . .
O3B O 0.31264(16) 0.40286(9) 0.52434(9) 0.0209(3) Uani 1 1 d . .
O3C O 0.41552(17) 1.02869(11) 0.47557(9) 0.0278(3) Uani 1 1 d . .

loop_
_atom_site_aniso_label
_atom_site_aniso_U_11
_atom_site_aniso_U_22
_atom_site_aniso_U_33
_atom_site_aniso_U_23
_atom_site_aniso_U_13
_atom_site_aniso_U_12
C1A 0.0182(8) 0.0223(9) 0.0149(8) -0.0023(7) 0.0014(6) 0.0016(7)
C1B 0.0179(8) 0.0210(9) 0.0166(8) 0.0000(7) 0.0010(7) 0.0025(7)
C1C 0.0213(8) 0.0181(8) 0.0156(8) -0.0022(7) -0.0003(7) 0.0025(7)
C2A 0.0202(8) 0.0204(9) 0.0165(9) -0.0014(7) -0.0004(7) 0.0023(7)
C2B 0.0185(8) 0.0196(8) 0.0137(8) 0.0008(7) 0.0009(7) 0.0003(7)
C2C 0.0216(8) 0.0214(8) 0.0138(8) -0.0004(7) 0.0000(7) 0.0015(7)
C3A 0.0253(9) 0.0220(9) 0.0166(9) 0.0010(7) 0.0014(7) -0.0041(8)
C3B 0.0203(8) 0.0249(9) 0.0174(9) -0.0002(8) 0.0028(7) -0.0060(7)
C3C 0.0195(8) 0.0381(11) 0.0175(9) -0.0053(8) 0.0018(7) -0.0017(8)
C4A 0.0258(9) 0.0241(9) 0.0150(8) 0.0013(7) 0.0032(8) -0.0017(8)
C4B 0.0229(9) 0.0237(9) 0.0156(8) 0.0009(7) 0.0043(7) -0.0055(8)
C4C 0.0196(8) 0.0281(10) 0.0162(8) -0.0025(7) 0.0032(7) 0.0011(8)
C5A 0.0208(8) 0.0233(9) 0.0146(8) 0.0012(7) 0.0004(6) 0.0004(7)
C5B 0.0160(7) 0.0195(8) 0.0143(8) 0.0040(7) -0.0004(7) 0.0012(7)
C5C 0.0195(8) 0.0215(9) 0.0170(9) 0.0012(7) 0.0010(7) 0.0015(7)
N1A 0.0231(8) 0.0245(8) 0.0139(7) -0.0010(6) 0.0014(6) -0.0065(7)
N1B 0.0169(7) 0.0234(8) 0.0131(7) 0.0009(6) 0.0017(6) -0.0029(6)
N1C 0.0145(7) 0.0346(9) 0.0155(7) -0.0018(7) 0.0018(6) 0.0015(6)
O1A 0.0360(8) 0.0221(7) 0.0147(6) -0.0017(6) -0.0032(6) -0.0011(6)
O1B 0.0479(9) 0.0355(8) 0.0131(7) 0.0014(6) -0.0029(6) -0.0170(7)
O1C 0.0198(6) 0.0418(8) 0.0145(6) 0.0024(6) -0.0005(5) -0.0026(6)
O2A 0.0497(9) 0.0225(7) 0.0170(7) -0.0012(6) 0.0000(7) -0.0031(6)
O2B 0.0268(7) 0.0270(7) 0.0153(7) 0.0028(5) 0.0012(6) -0.0043(6)
O2C 0.0178(6) 0.0307(7) 0.0183(6) 0.0008(6) 0.0019(5) -0.0004(5)
O3A 0.0424(8) 0.0259(7) 0.0150(6) -0.0024(6) 0.0040(6) -0.0084(7)
O3B 0.0234(6) 0.0236(6) 0.0157(6) -0.0003(5) 0.0009(5) -0.0036(5)
O3C 0.0242(7) 0.0429(8) 0.0162(6) -0.0045(6) 0.0000(6) -0.0078(6)

loop_
_atom_type_symbol
_atom_type_description
_atom_type_scat_dispersion_real
_atom_type_scat_dispersion_imag
_atom_type_scat_source
C C 0.0033 0.0016 'International Tables Vol C Tables 4.2.6.8 and 6.1.1.4'
H H 0.0000 0.0000 'International Tables Vol C Tables 4.2.6.8 and 6.1.1.4'
N N 0.0061 0.0033 'International Tables Vol C Tables 4.2.6.8 and 6.1.1.4'
O O 0.0106 0.0060 'International Tables Vol C Tables 4.2.6.8 and 6.1.1.4'

loop_
_geom_angle_atom_site_label_1
_geom_angle_atom_site_label_2
_geom_angle_atom_site_label_3
_geom_angle
O2A C1A O1A 124.76(17)
O2A C1A C2A 123.80(17)
O1A C1A C2A 111.43(16)
O2B C1B O1B 124.43(17)
O2B C1B C2B 123.77(17)
O1B C1B C2B 111.75(16)
O2C C1C O1C 124.88(17)
O2C C1C C2C 122.63(16)
O1C C1C C2C 112.45(15)
N1A C2A C1A 112.06(15)
N1A C2A C3A 102.17(14)
C1A C2A C3A 112.63(15)
N1A C2A H2A 109.9
C1A C2A H2A 109.9
C3A C2A H2A 109.9
N1B C2B C1B 111.57(15)
N1B C2B C3B 102.78(14)
C1B C2B C3B 114.68(15)
N1B C2B H2B 109.2
C1B C2B H2B 109.2
C3B C2B H2B 109.2
N1C C2C C1C 111.24(15)
N1C C2C C3C 102.64(14)
C1C C2C C3C 116.42(16)
N1C C2C H2C 108.7
C1C C2C H2C 108.7
C3C C2C H2C 108.7
C4A C3A C2A 103.62(15)
C4A C3A H3A1 111.0
C2A C3A H3A1 111.0
C4A C3A H3A2 111.0
C2A C3A H3A2 111.0
H3A1 C3A H3A2 109.0
C4B C3B C2B 103.02(14)
C4B C3B H3B1 111.2
C2B C3B H3B1 111.2
C4B C3B H3B2 111.2
C2B C3B H3B2 111.2
H3B1 C3B H3B2 109.1
C4C C3C C2C 102.65(15)
C4C C3C H3C1 111.2
C2C C3C H3C1 111.2
C4C C3C H3C2 111.2
C2C C3C H3C2 111.2
H3C1 C3C H3C2 109.2
C5A C4A C3A 103.91(15)
C5A C4A H4A1 111.0
C3A C4A H4A1 111.0
C5A C4A H4A2 111.0
C3A C4A H4A2 111.0
H4A1 C4A H4A2 109.0
C5B C4B C3B 103.85(14)
C5B C4B H4B1 111.0
C3B C4B H4B1 111.0
C5B C4B H4B2 111.0
C3B C4B H4B2 111.0
H4B1 C4B H4B2 109.0
C5C C4C C3C 103.26(15)
C5C C4C H4C1 111.1
C3C C4C H4C1 111.1
C5C C4C H4C2 111.1
C3C C4C H4C2 111.1
H4C1 C4C H4C2 109.1
O3A C5A N1A 123.16(17)
O3A C5A C4A 128.34(17)
N1A C5A C4A 108.50(15)
O3B C5B N1B 124.65(16)
O3B C5B C4B 126.85(16)
N1B C5B C4B 108.48(15)
O3C C5C N1C 124.54(17)
O3C C5C C4C 127.31(17)
N1C C5C C4C 108.15(16)
C5A N1A C2A 114.18(15)
C5A N1A H1A 122.9
C2A N1A H1A 122.9
C5B N1B C2B 113.57(14)
C5B N1B H1B 123.2
C2B N1B H1B 123.2
C5C N1C C2C 113.94(15)
C5C N1C H1C 123.0
C2C N1C H1C 123.0
C1A O1A H1A1 109.5
C1B O1B H1B1 109.5
C1C O1C H1C1 109.5

loop_
_geom_bond_atom_site_label_1
_geom_bond_atom_site_label_2
_geom_bond_distance
C1A O2A 1.208(2)
C1A O1A 1.316(2)
C1A C2A 1.512(3)
C1B O2B 1.211(2)
C1B O1B 1.311(2)
C1B C2B 1.510(2)
C1C O2C 1.214(2)
C1C O1C 1.307(2)
C1C C2C 1.514(3)
C2A N1A 1.455(2)
C2A C3A 1.544(3)
C2A H2A 1.0000
C2B N1B 1.451(2)
C2B C3B 1.539(3)
C2B H2B 1.0000
C2C N1C 1.450(2)
C2C C3C 1.537(3)
C2C H2C 1.0000
C3A C4A 1.530(3)
C3A H3A1 0.9900
C3A H3A2 0.9900
C3B C4B 1.529(3)
C3B H3B1 0.9900
C3B H3B2 0.9900
C3C C4C 1.533(3)
C3C H3C1 0.9900
C3C H3C2 0.9900
C4A C5A 1.502(3)
C4A H4A1 0.9900
C4A H4A2 0.9900
C4B C5B 1.509(2)
C4B H4B1 0.9900
C4B H4B2 0.9900
C4C C5C 1.511(3)
C4C H4C1 0.9900
C4C H4C2 0.9900
C5A O3A 1.239(2)
C5A N1A 1.341(2)
C5B O3B 1.235(2)
C5B N1B 1.338(2)
C5C O3C 1.236(2)
C5C N1C 1.336(2)
N1A H1A 0.8800
N1B H1B 0.8800
N1C H1C 0.8800
O1A H1A1 0.8400
O1B H1B1 0.8400
O1C H1C1 0.8400

loop_
_geom_hbond_atom_site_label_D
_geom_hbond_atom_site_label_H
_geom_hbond_atom_site_label_A
_geom_hbond_distance_DH
_geom_hbond_distance_HA
_geom_hbond_distance_DA
_geom_hbond_angle_DHA
_geom_hbond_site_symmetry_A
C2A H2A O2C 1.00 2.34 3.326(2) 168.7 4_645
C2C H2C N1A 1.00 2.68 3.534(3) 143.9 .
C2C H2C O2A 1.00 2.40 3.158(2) 132.1 .
C3B H3B1 O1C 0.99 2.59 3.386(2) 137.5 4_545
C4A H4A1 O3A 0.99 2.52 3.393(2) 146.3 3_466
C4A H4A2 O3B 0.99 2.58 3.364(2) 136.3 .
C4B H4B1 O3C 0.99 2.60 3.415(2) 139.6 3_466
C4C H4C1 O3B 0.99 2.47 3.292(2) 140.5 3_466
N1A H1A O2B 0.88 2.21 3.057(2) 161.3 4_655
N1B H1B O2C 0.88 2.12 2.981(2) 166.3 4_645
N1C H1C O1A 0.88 2.46 3.197(2) 141.8 4_655
N1C H1C O2B 0.88 2.49 3.082(2) 125.1 4_655
O1A H1A1 O3B 0.84 1.77 2.5808(18) 162.1 2_564
O1B H1B1 O3A 0.84 1.74 2.5627(19) 168.0 2_564
O1C H1C1 O3C 0.84 1.73 2.5516(19) 164.2 2_574

loop_
_geom_torsion_atom_site_label_1
_geom_torsion_atom_site_label_2
_geom_torsion_atom_site_label_3
_geom_torsion_atom_site_label_4
_geom_torsion
O2A C1A C2A N1A -0.9(3)
O1A C1A C2A N1A 178.28(14)
O2A C1A C2A C3A 113.7(2)
O1A C1A C2A C3A -67.2(2)
O2B C1B C2B N1B 10.8(3)
O1B C1B C2B N1B -171.91(15)
O2B C1B C2B C3B 127.14(19)
O1B C1B C2B C3B -55.6(2)
O2C C1C C2C N1C 27.2(2)
O1C C1C C2C N1C -154.87(15)
O2C C1C C2C C3C 144.33(18)
O1C C1C C2C C3C -37.8(2)
N1A C2A C3A C4A -26.32(18)
C1A C2A C3A C4A -146.73(16)
N1B C2B C3B C4B -27.84(18)
C1B C2B C3B C4B -149.11(16)
N1C C2C C3C C4C -28.65(19)
C1C C2C C3C C4C -150.38(16)
C2A C3A C4A C5A 25.59(19)
C2B C3B C4B C5B 26.00(19)
C2C C3C C4C C5C 28.8(2)
C3A C4A C5A O3A 165.14(19)
C3A C4A C5A N1A -15.4(2)
C3B C4B C5B O3B 166.27(18)
C3B C4B C5B N1B -14.78(19)
C3C C4C C5C O3C 161.4(2)
C3C C4C C5C N1C -18.8(2)
O3A C5A N1A C2A 177.33(17)
C4A C5A N1A C2A -2.2(2)
C1A C2A N1A C5A 139.29(17)
C3A C2A N1A C5A 18.5(2)
O3B C5B N1B C2B 175.16(17)
C4B C5B N1B C2B -3.8(2)
C1B C2B N1B C5B 143.92(16)
C3B C2B N1B C5B 20.55(19)
O3C C5C N1C C2C 179.79(18)
C4C C5C N1C C2C -0.1(2)
C1C C2C N1C C5C 143.97(16)
C3C C2C N1C C5C 18.8(2)
